data_2217757
loop_
_publ_author_name
'Wang, Bin'
'Wan, Rong'
'Yin, Li-He'
'Han, Feng'
'Wang, Jin-Tang'

_publ_section_title <i>N</i>-{(<i>E</i>)-4-[(<i>E</i>)-(Dodecylimino)methyl]benzylidene}dodecan-1-imine
_journal_coeditor_code EZ2115
_journal_issue 3
_journal_name_full 'Acta Crystallographica Section E'
_journal_page_first o565
_journal_paper_doi 10.1107/S1600536808001463
_journal_volume 64
_journal_year 2008
_chemical_formula_iupac 'C32 H56 N2'
_chemical_formula_moiety 'C32 H56 N2'
_chemical_formula_sum 'C32 H56 N2'
_chemical_formula_weight 468.80
_chemical_melting_point .332E-305
_chemical_name_systematic
;
<i>N</i>-{(<i>E</i>)-4-[(<i>E</i>)-(Dodecylimino)methyl]benzylidene}dodecan-\
1-imine ?
;
_space_group_IT_number 2
_symmetry_cell_setting triclinic
_symmetry_space_group_name_Hall '-P 1'
_symmetry_space_group_name_H-M 'P -1'
_atom_sites_solution_hydrogens geom
_atom_sites_solution_primary direct
_atom_sites_solution_secondary difmap
_audit_creation_method SHELXL-97
_cell_angle_alpha 91.18(3)
_cell_angle_beta 93.44(3)
_cell_angle_gamma 101.75(3)
_cell_formula_units_Z 1
_cell_length_a 4.7370(9)
_cell_length_b 5.5190(11)
_cell_length_c 30.315(6)
_cell_measurement_reflns_used 25
_cell_measurement_temperature 298(2)
_cell_measurement_theta_max 13
_cell_measurement_theta_min 9
_cell_volume 774.1(3)
_computing_cell_refinement 'CAD-4 Software (Enraf--Nonius, 1989)'
_computing_data_collection 'CAD-4 Software (Enraf--Nonius, 1989)'
_computing_data_reduction 'XCAD4 (Harms & Wocadlo, 1995)'
_computing_molecular_graphics 'SHELXTL (Sheldrick, 2008)'
_computing_publication_material 'SHELXTL (Sheldrick, 2008)'
_computing_structure_refinement 'SHELXL97 (Sheldrick, 2008)'
_computing_structure_solution 'SHELXS97 (Sheldrick, 2008)'
_diffrn_ambient_temperature 298(2)
_diffrn_measured_fraction_theta_full 0.999
_diffrn_measured_fraction_theta_max 0.999
_diffrn_measurement_device_type 'Enraf--Nonius CAD-4'
_diffrn_measurement_method \w/2\q
_diffrn_radiation_monochromator graphite
_diffrn_radiation_source 'fine-focus sealed tube'
_diffrn_radiation_type MoK\a
_diffrn_radiation_wavelength 0.71073
_diffrn_reflns_av_R_equivalents 0.0442
_diffrn_reflns_av_sigmaI/netI 0.0570
_diffrn_reflns_limit_h_max 5
_diffrn_reflns_limit_h_min -5
_diffrn_reflns_limit_k_max 6
_diffrn_reflns_limit_k_min -6
_diffrn_reflns_limit_l_max 37
_diffrn_reflns_limit_l_min 0
_diffrn_reflns_number 3409
_diffrn_reflns_theta_full 25.99
_diffrn_reflns_theta_max 25.99
_diffrn_reflns_theta_min 1.35
_diffrn_standards_decay_% 0
_diffrn_standards_interval_count 200
_diffrn_standards_interval_time 2h
_diffrn_standards_number 3
_exptl_absorpt_coefficient_mu 0.057
_exptl_absorpt_correction_T_max 0.9643
_exptl_absorpt_correction_T_min 0.9531
_exptl_absorpt_correction_type psi-scan
_exptl_absorpt_process_details '(North <i>et al.</i>,  1968)'
_exptl_crystal_colour colorless
_exptl_crystal_density_diffrn 1.006
_exptl_crystal_density_method 'not measured'
_exptl_crystal_description block
_exptl_crystal_F_000 262
_exptl_crystal_size_max 0.30
_exptl_crystal_size_mid 0.20
_exptl_crystal_size_min 0.10
_refine_diff_density_max 0.108
_refine_diff_density_min -0.121
_refine_ls_extinction_method none
_refine_ls_goodness_of_fit_ref 1.061
_refine_ls_hydrogen_treatment constr
_refine_ls_matrix_type full
_refine_ls_number_parameters 154
_refine_ls_number_reflns 3020
_refine_ls_number_restraints 0
_refine_ls_restrained_S_all 1.061
_refine_ls_R_factor_all 0.1484
_refine_ls_R_factor_gt 0.0645
_refine_ls_shift/su_max 0.000
_refine_ls_shift/su_mean 0.000
_refine_ls_structure_factor_coef Fsqd
_refine_ls_weighting_details 'calc w=1/[\s^2^(Fo^2^)+(0.06P)^2^] where P=(Fo^2^+2Fc^2^)/3'
_refine_ls_weighting_scheme calc
_refine_ls_wR_factor_gt 0.1428
_refine_ls_wR_factor_ref 0.1714
_reflns_number_gt 1271
_reflns_number_total 3020
_reflns_threshold_expression I>2\s(I)
_cod_data_source_file ez2115.cif
_cod_data_source_block I
_cod_depositor_comments
;
The following automatic conversions were performed:
'_symmetry_cell_setting' value 'Triclinic' changed to 'triclinic'
according to '/home/saulius/struct/CIF-dictionaries/cif_core.dic'
dictionary named 'cif_core.dic' version 2.4.1 from 2010-06-29.

Automatic conversion script
Id: cif_fix_enum 1527 2010-12-29 10:47:43Z saulius 

The following automatic conversions were performed:

'_symmetry_cell_setting' value 'Triclinic' changed to 'triclinic'
according to /home/saulius/struct/CIF-dictionaries/cif_core.dic
dictionary named 'cif_core.dic' version 2.4.1 from 2010-06-29.

Automatic conversion script
Id: cif_fix_values 1715 2011-07-08 13:25:40Z adriana 
;
_cod_database_code 2217757
_cod_database_fobs_code 2217757

loop_
_symmetry_equiv_pos_as_xyz
'x, y, z'
'-x, -y, -z'

loop_
_atom_site_type_symbol
_atom_site_label
_atom_site_fract_x
_atom_site_fract_y
_atom_site_fract_z
_atom_site_U_iso_or_equiv
_atom_site_adp_type
_atom_site_calc_flag
_atom_site_refinement_flags
_atom_site_occupancy
N N1 0.2538(4) -0.7333(4) 0.10048(7) 0.0778(7) Uani d . 1
C C1 0.7923(7) 1.2784(5) 0.45915(9) 0.1139(11) Uani d . 1
H H1A 0.6948 1.3606 0.4799 0.171 Uiso calc R 1
H H1B 0.8934 1.3977 0.4400 0.171 Uiso calc R 1
H H1C 0.9278 1.1985 0.4749 0.171 Uiso calc R 1
C C2 0.5752(6) 1.0886(5) 0.43217(9) 0.0957(9) Uani d . 1
H H2A 0.4702 0.9734 0.4521 0.115 Uiso calc R 1
H H2B 0.4372 1.1718 0.4171 0.115 Uiso calc R 1
C C3 0.6950(5) 0.9444(4) 0.39859(8) 0.0776(7) Uani d . 1
H H3A 0.8330 0.8612 0.4136 0.093 Uiso calc R 1
H H3B 0.8002 1.0596 0.3786 0.093 Uiso calc R 1
C C4 0.4773(5) 0.7540(4) 0.37145(8) 0.0748(7) Uani d . 1
H H4A 0.3727 0.6382 0.3914 0.090 Uiso calc R 1
H H4B 0.3389 0.8370 0.3565 0.090 Uiso calc R 1
C C5 0.6000(5) 0.6097(4) 0.33745(7) 0.0698(7) Uani d . 1
H H5A 0.7367 0.5248 0.3524 0.084 Uiso calc R 1
H H5B 0.7060 0.7252 0.3176 0.084 Uiso calc R 1
C C6 0.3788(5) 0.4215(4) 0.31028(7) 0.0683(7) Uani d . 1
H H6A 0.2450 0.5068 0.2947 0.082 Uiso calc R 1
H H6B 0.2695 0.3084 0.3301 0.082 Uiso calc R 1
C C7 0.5035(5) 0.2726(4) 0.27696(7) 0.0672(7) Uani d . 1
H H7A 0.6154 0.3861 0.2574 0.081 Uiso calc R 1
H H7B 0.6351 0.1855 0.2926 0.081 Uiso calc R 1
C C8 0.2832(5) 0.0869(4) 0.24921(7) 0.0665(7) Uani d . 1
H H8A 0.1536 0.1742 0.2331 0.080 Uiso calc R 1
H H8B 0.1691 -0.0251 0.2687 0.080 Uiso calc R 1
C C9 0.4102(5) -0.0638(4) 0.21653(7) 0.0680(7) Uani d . 1
H H9A 0.5357 -0.1544 0.2327 0.082 Uiso calc R 1
H H9B 0.5289 0.0487 0.1976 0.082 Uiso calc R 1
C C10 0.1910(5) -0.2461(4) 0.18760(7) 0.0706(7) Uani d . 1
H H10A 0.0643 -0.3528 0.2064 0.085 Uiso calc R 1
H H10B 0.0734 -0.1553 0.1698 0.085 Uiso calc R 1
C C11 0.3247(5) -0.4049(4) 0.15738(7) 0.0679(7) Uani d . 1
H H11A 0.4605 -0.2978 0.1400 0.081 Uiso calc R 1
H H11B 0.4328 -0.5029 0.1753 0.081 Uiso calc R 1
C C12 0.1100(5) -0.5762(5) 0.12654(8) 0.0814(8) Uani d . 1
H H12A -0.0327 -0.6788 0.1435 0.098 Uiso calc R 1
H H12B 0.0105 -0.4797 0.1069 0.098 Uiso calc R 1
C C13 0.2374(5) -0.7155(4) 0.05935(9) 0.0691(7) Uani d . 1
H H13A 0.1336 -0.6041 0.0472 0.083 Uiso calc R 1
C C14 0.3736(5) -0.8616(4) 0.02936(8) 0.0599(6) Uani d . 1
C C15 0.5322(5) -1.0284(4) 0.04476(8) 0.0662(7) Uani d . 1
H H15A 0.5576 -1.0479 0.0750 0.079 Uiso calc R 1
C C16 0.3458(5) -0.8331(4) -0.01595(9) 0.0705(7) Uani d . 1
H H16A 0.2430 -0.7184 -0.0270 0.085 Uiso calc R 1

loop_
_atom_site_aniso_label
_atom_site_aniso_U_11
_atom_site_aniso_U_22
_atom_site_aniso_U_33
_atom_site_aniso_U_12
_atom_site_aniso_U_13
_atom_site_aniso_U_23
N1 0.0771(14) 0.0880(15) 0.0692(14) 0.0179(12) 0.0158(12) -0.0196(12)
C1 0.129(3) 0.098(2) 0.105(2) 0.007(2) 0.003(2) -0.0417(18)
C2 0.098(2) 0.0910(19) 0.092(2) 0.0058(17) 0.0204(17) -0.0272(17)
C3 0.0739(17) 0.0762(16) 0.0810(18) 0.0124(14) 0.0088(14) -0.0160(14)
C4 0.0687(16) 0.0754(16) 0.0798(18) 0.0121(14) 0.0158(14) -0.0155(14)
C5 0.0625(15) 0.0703(15) 0.0782(17) 0.0153(13) 0.0171(13) -0.0122(13)
C6 0.0582(14) 0.0693(15) 0.0765(17) 0.0104(13) 0.0124(13) -0.0116(13)
C7 0.0611(15) 0.0663(14) 0.0754(16) 0.0136(13) 0.0157(13) -0.0104(12)
C8 0.0625(15) 0.0688(14) 0.0696(16) 0.0153(13) 0.0137(13) -0.0091(12)
C9 0.0643(15) 0.0718(15) 0.0713(16) 0.0190(13) 0.0196(13) -0.0097(13)
C10 0.0614(15) 0.0778(16) 0.0726(17) 0.0137(14) 0.0135(13) -0.0134(13)
C11 0.0690(16) 0.0721(15) 0.0657(16) 0.0187(13) 0.0189(13) -0.0079(12)
C12 0.0737(17) 0.0956(18) 0.0769(18) 0.0210(16) 0.0184(15) -0.0256(15)
C13 0.0552(15) 0.0678(15) 0.0824(19) 0.0085(13) 0.0094(14) -0.0150(14)
C14 0.0494(14) 0.0552(14) 0.0723(17) 0.0034(12) 0.0120(13) -0.0098(12)
C15 0.0690(16) 0.0692(15) 0.0596(15) 0.0108(14) 0.0099(13) -0.0034(13)
C16 0.0670(17) 0.0724(16) 0.0747(19) 0.0195(14) 0.0098(14) -0.0049(14)

loop_
_atom_type_symbol
_atom_type_description
_atom_type_scat_dispersion_real
_atom_type_scat_dispersion_imag
_atom_type_scat_source
C C 0.0033 0.0016 'International Tables Vol C Tables 4.2.6.8 and 6.1.1.4'
H H 0.0000 0.0000 'International Tables Vol C Tables 4.2.6.8 and 6.1.1.4'
N N 0.0061 0.0033 'International Tables Vol C Tables 4.2.6.8 and 6.1.1.4'

loop_
_geom_angle_atom_site_label_1
_geom_angle_atom_site_label_2
_geom_angle_atom_site_label_3
_geom_angle_site_symmetry_1
_geom_angle_site_symmetry_3
_geom_angle
C13 N1 C12 . . 117.7(2)
C2 C1 H1A . . 109.5
C2 C1 H1B . . 109.5
H1A C1 H1B . . 109.5
C2 C1 H1C . . 109.5
H1A C1 H1C . . 109.5
H1B C1 H1C . . 109.5
C3 C2 C1 . . 115.7(2)
C3 C2 H2A . . 108.4
C1 C2 H2A . . 108.4
C3 C2 H2B . . 108.4
C1 C2 H2B . . 108.4
H2A C2 H2B . . 107.4
C2 C3 C4 . . 115.7(2)
C2 C3 H3A . . 108.3
C4 C3 H3A . . 108.3
C2 C3 H3B . . 108.3
C4 C3 H3B . . 108.3
H3A C3 H3B . . 107.4
C5 C4 C3 . . 115.43(18)
C5 C4 H4A . . 108.4
C3 C4 H4A . . 108.4
C5 C4 H4B . . 108.4
C3 C4 H4B . . 108.4
H4A C4 H4B . . 107.5
C4 C5 C6 . . 114.74(17)
C4 C5 H5A . . 108.6
C6 C5 H5A . . 108.6
C4 C5 H5B . . 108.6
C6 C5 H5B . . 108.6
H5A C5 H5B . . 107.6
C5 C6 C7 . . 114.56(17)
C5 C6 H6A . . 108.6
C7 C6 H6A . . 108.6
C5 C6 H6B . . 108.6
C7 C6 H6B . . 108.6
H6A C6 H6B . . 107.6
C8 C7 C6 . . 114.84(18)
C8 C7 H7A . . 108.6
C6 C7 H7A . . 108.6
C8 C7 H7B . . 108.6
C6 C7 H7B . . 108.6
H7A C7 H7B . . 107.5
C7 C8 C9 . . 114.44(18)
C7 C8 H8A . . 108.7
C9 C8 H8A . . 108.7
C7 C8 H8B . . 108.7
C9 C8 H8B . . 108.7
H8A C8 H8B . . 107.6
C8 C9 C10 . . 114.96(18)
C8 C9 H9A . . 108.5
C10 C9 H9A . . 108.5
C8 C9 H9B . . 108.5
C10 C9 H9B . . 108.5
H9A C9 H9B . . 107.5
C11 C10 C9 . . 113.62(18)
C11 C10 H10A . . 108.8
C9 C10 H10A . . 108.8
C11 C10 H10B . . 108.8
C9 C10 H10B . . 108.8
H10A C10 H10B . . 107.7
C12 C11 C10 . . 114.14(18)
C12 C11 H11A . . 108.7
C10 C11 H11A . . 108.7
C12 C11 H11B . . 108.7
C10 C11 H11B . . 108.7
H11A C11 H11B . . 107.6
N1 C12 C11 . . 110.77(19)
N1 C12 H12A . . 109.5
C11 C12 H12A . . 109.5
N1 C12 H12B . . 109.5
C11 C12 H12B . . 109.5
H12A C12 H12B . . 108.1
N1 C13 C14 . . 123.2(3)
N1 C13 H13A . . 118.4
C14 C13 H13A . . 118.4
C15 C14 C16 . . 118.0(2)
C15 C14 C13 . . 121.8(2)
C16 C14 C13 . . 120.2(2)
C14 C15 C16 . 2_635 120.9(2)
C14 C15 H15A . . 119.6
C16 C15 H15A 2_635 . 119.6
C15 C16 C14 2_635 . 121.1(2)
C15 C16 H16A 2_635 . 119.5
C14 C16 H16A . . 119.5

loop_
_geom_bond_atom_site_label_1
_geom_bond_atom_site_label_2
_geom_bond_site_symmetry_2
_geom_bond_distance
_geom_bond_publ_flag
N1 C13 . 1.252(3) yes
N1 C12 . 1.454(2) yes
C1 C2 . 1.500(3) ?
C1 H1A . 0.9600 ?
C1 H1B . 0.9600 ?
C1 H1C . 0.9600 ?
C2 C3 . 1.487(3) ?
C2 H2A . 0.9700 ?
C2 H2B . 0.9700 ?
C3 C4 . 1.505(3) ?
C3 H3A . 0.9700 ?
C3 H3B . 0.9700 ?
C4 C5 . 1.504(2) ?
C4 H4A . 0.9700 ?
C4 H4B . 0.9700 ?
C5 C6 . 1.508(3) ?
C5 H5A . 0.9700 ?
C5 H5B . 0.9700 ?
C6 C7 . 1.510(2) ?
C6 H6A . 0.9700 ?
C6 H6B . 0.9700 ?
C7 C8 . 1.507(3) ?
C7 H7A . 0.9700 ?
C7 H7B . 0.9700 ?
C8 C9 . 1.509(2) ?
C8 H8A . 0.9700 ?
C8 H8B . 0.9700 ?
C9 C10 . 1.513(3) ?
C9 H9A . 0.9700 ?
C9 H9B . 0.9700 ?
C10 C11 . 1.507(2) ?
C10 H10A . 0.9700 ?
C10 H10B . 0.9700 ?
C11 C12 . 1.503(3) ?
C11 H11A . 0.9700 ?
C11 H11B . 0.9700 ?
C12 H12A . 0.9700 ?
C12 H12B . 0.9700 ?
C13 C14 . 1.464(3) ?
C13 H13A . 0.9300 ?
C14 C15 . 1.374(3) ?
C14 C16 . 1.387(3) ?
C15 C16 2_635 1.376(3) ?
C15 H15A . 0.9300 ?
C16 C15 2_635 1.376(3) ?
C16 H16A . 0.9300 ?

loop_
_geom_torsion_atom_site_label_1
_geom_torsion_atom_site_label_2
_geom_torsion_atom_site_label_3
_geom_torsion_atom_site_label_4
_geom_torsion_site_symmetry_4
_geom_torsion
C1 C2 C3 C4 . -179.9(2)
C2 C3 C4 C5 . 179.8(2)
C3 C4 C5 C6 . -179.4(2)
C4 C5 C6 C7 . -178.6(2)
C5 C6 C7 C8 . -179.1(2)
C6 C7 C8 C9 . -179.04(19)
C7 C8 C9 C10 . -178.4(2)
C8 C9 C10 C11 . -176.34(19)
C9 C10 C11 C12 . -176.5(2)
C13 N1 C12 C11 . -118.5(3)
C10 C11 C12 N1 . -176.5(2)
C12 N1 C13 C14 . 179.61(18)
N1 C13 C14 C15 . -0.5(3)
N1 C13 C14 C16 . 179.8(2)
C16 C14 C15 C16 2_635 -1.5(3)
C13 C14 C15 C16 2_635 178.85(19)
C15 C14 C16 C15 2_635 1.5(3)
C13 C14 C16 C15 2_635 -178.85(19)
